data_2240330
loop_
_publ_author_name
'Said, Musa A.'
'Al Belewi, Bayan L.'
'Hughes, David L.'

_publ_section_title
;
 Crystal structure of
 (<i>E</i>)-1-{2-[(5,5-dimethyl-1,3,2-dioxaphosphinan-2-yl)oxy]naphthalen-1-yl}-<i>N</i>-(4-fluorophenyl)methanimine
;
_journal_coeditor_code SU5030
_journal_issue 1
_journal_name_full 'Acta Crystallographica Section E'
_journal_page_first 85
_journal_page_last 87
_journal_paper_doi 10.1107/S2056989014026838
_journal_volume 71
_journal_year 2015
_chemical_formula_iupac 'C22 H21 F N O3 P'
_chemical_formula_moiety 'C22 H21 F N O3 P'
_chemical_formula_structural
(<i>E</i>)-1-{2-[(5,5-Dimethyl-1,3,2-dioxaphosphinan-2-yl)oxy]naphthalen-1-yl}-<i>N</i>-(4-fluorophenyl)methanimine
_chemical_formula_sum 'C22 H21 F N O3 P'
_chemical_formula_weight 397.37
_space_group_crystal_system monoclinic
_space_group_IT_number 14
_space_group_name_Hall '-P 2yn'
_space_group_name_H-M_alt 'P 1 21/n 1'
_symmetry_space_group_name_Hall '-P 2yn'
_symmetry_space_group_name_H-M 'P 1 21/n 1'
_atom_sites_solution_hydrogens geom
_atom_sites_solution_primary direct
_atom_sites_solution_secondary difmap
_audit_creation_method SHELXL-2014/7
_cell_angle_alpha 90.00
_cell_angle_beta 110.870(4)
_cell_angle_gamma 90.00
_cell_formula_units_Z 4
_cell_length_a 18.3667(8)
_cell_length_b 5.7898(2)
_cell_length_c 19.7710(7)
_cell_measurement_reflns_used 5215
_cell_measurement_temperature 140(2)
_cell_measurement_theta_max 32.5290
_cell_measurement_theta_min 3.0848
_cell_volume 1964.50(14)
_computing_cell_refinement
;
CrysAlis PRO  (Oxford Diffraction, 2010)
;
_computing_data_collection
;
CrysAlis PRO (Oxford Diffraction, 2010)
;
_computing_data_reduction
;
CrysAlis PRO (Oxford Diffraction, 2010)
;
_computing_molecular_graphics
;
ORTEPII (Johnson, 1976) and Mercury (Macrae <i>et al.</i>,
2008)
;
_computing_publication_material
;
SHELXL97 (Sheldrick, 2008) and WinGX (Farrugia, 2012)
;
_computing_structure_refinement
;
SHELXL2014 (Sheldrick, 2008)
;
_computing_structure_solution
;
SHELXS97 (Sheldrick, 2008)
;
_diffrn_ambient_temperature 140.0(10)
_diffrn_detector_area_resol_mean 16.0050
_diffrn_measured_fraction_theta_full 0.999
_diffrn_measured_fraction_theta_max 0.999
_diffrn_measurement_device_type 'Oxford Diffraction Xcalibur 3/Sapphire3 CCD'
_diffrn_measurement_method 'Thin-slice \f and \w scans'
_diffrn_radiation_monochromator graphite
_diffrn_radiation_source 'Enhance (Mo) X-ray Source'
_diffrn_radiation_type Mo-K\a
_diffrn_radiation_wavelength 0.71073
_diffrn_reflns_av_R_equivalents 0.0541
_diffrn_reflns_av_sigmaI/netI 0.0353
_diffrn_reflns_limit_h_max 23
_diffrn_reflns_limit_h_min -23
_diffrn_reflns_limit_k_max 7
_diffrn_reflns_limit_k_min -7
_diffrn_reflns_limit_l_max 25
_diffrn_reflns_limit_l_min -25
_diffrn_reflns_number 32284
_diffrn_reflns_theta_full 25.242
_diffrn_reflns_theta_max 27.499
_diffrn_reflns_theta_min 3.091
_exptl_absorpt_coefficient_mu 0.172
_exptl_absorpt_correction_T_max 1.000
_exptl_absorpt_correction_T_min 0.790
_exptl_absorpt_correction_type multi-scan
_exptl_absorpt_process_details
;
(CrysAlis PRO; Oxford Diffraction, 2010)
;
_exptl_crystal_colour 'pale yellow'
_exptl_crystal_density_diffrn 1.344
_exptl_crystal_density_method 'not measured'
_exptl_crystal_description prism
_exptl_crystal_F_000 832
_exptl_crystal_size_max 0.40
_exptl_crystal_size_mid 0.11
_exptl_crystal_size_min 0.07
_refine_diff_density_max 0.255
_refine_diff_density_min -0.338
_refine_ls_extinction_method none
_refine_ls_goodness_of_fit_ref 1.049
_refine_ls_hydrogen_treatment constr
_refine_ls_matrix_type full
_refine_ls_number_parameters 253
_refine_ls_number_reflns 4518
_refine_ls_number_restraints 0
_refine_ls_restrained_S_all 1.049
_refine_ls_R_factor_all 0.0614
_refine_ls_R_factor_gt 0.0441
_refine_ls_shift/su_max 0.000
_refine_ls_shift/su_mean 0.000
_refine_ls_structure_factor_coef Fsqd
_refine_ls_weighting_details 'calc w=1/[\s^2^(Fo^2^)+(0.0347P)^2^+0.8268P] where P=(Fo^2^+2Fc^2^)/3'
_refine_ls_weighting_scheme calc
_refine_ls_wR_factor_gt 0.0909
_refine_ls_wR_factor_ref 0.0968
_reflns_number_gt 3624
_reflns_number_total 4518
_reflns_threshold_expression I>2\s(I)
_cod_data_source_file su5030sup1.cif
_cod_data_source_block I
_cod_original_cell_volume 1964.50(13)
_cod_database_code 2240330
_cod_database_fobs_code 2240330
_shelx_space_group_comment
;
The symmetry employed for this shelxl refinement is uniquely defined
by the following loop, which should always be used as a source of
symmetry information in preference to the above space-group names.
They are only intended as comments.
;
_shelxl_version_number .2013

loop_
_symmetry_equiv_pos_as_xyz
'x, y, z'
'-x+1/2, y+1/2, -z+1/2'
'-x, -y, -z'
'x-1/2, -y-1/2, z-1/2'

loop_
_atom_site_type_symbol
_atom_site_label
_atom_site_fract_x
_atom_site_fract_y
_atom_site_fract_z
_atom_site_U_iso_or_equiv
_atom_site_adp_type
_atom_site_calc_flag
_atom_site_occupancy
C C1 0.40211(9) 0.4807(3) 0.77326(8) 0.0211(3) Uani d 1
C C2 0.37237(9) 0.3394(3) 0.71306(8) 0.0219(3) Uani d 1
C C3 0.32866(10) 0.1394(3) 0.71261(9) 0.0250(4) Uani d 1
H H3 0.3085 0.0508 0.6708 0.030 Uiso calc 1
C C4 0.31611(10) 0.0769(3) 0.77383(9) 0.0275(4) Uani d 1
H H4 0.2892 -0.0588 0.7742 0.033 Uiso calc 1
C C5 0.32844(12) 0.1500(4) 0.89990(10) 0.0382(5) Uani d 1
H H5 0.3014 0.0142 0.8999 0.046 Uiso calc 1
C C6 0.35310(13) 0.2835(4) 0.96045(11) 0.0494(6) Uani d 1
H H6 0.3437 0.2381 1.0017 0.059 Uiso calc 1
C C7 0.39270(13) 0.4898(4) 0.96012(11) 0.0480(6) Uani d 1
H H7 0.4084 0.5826 1.0012 0.058 Uiso calc 1
C C8 0.40887(11) 0.5581(4) 0.90065(9) 0.0349(4) Uani d 1
H H8 0.4354 0.6958 0.9020 0.042 Uiso calc 1
C C9 0.38558(9) 0.4212(3) 0.83716(9) 0.0240(4) Uani d 1
C C10 0.34324(10) 0.2143(3) 0.83686(9) 0.0262(4) Uani d 1
C C11 0.45172(9) 0.6736(3) 0.76817(8) 0.0221(3) Uani d 1
H H11 0.4477 0.7220 0.7221 0.027 Uiso calc 1
N N12 0.49987(8) 0.7800(2) 0.82205(7) 0.0240(3) Uani d 1
C C121 0.54836(9) 0.9486(3) 0.80773(9) 0.0228(3) Uani d 1
C C122 0.56436(10) 1.1496(3) 0.84926(9) 0.0269(4) Uani d 1
H H122 0.5429 1.1695 0.8850 0.032 Uiso calc 1
C C123 0.61157(10) 1.3197(3) 0.83817(10) 0.0304(4) Uani d 1
H H123 0.6209 1.4555 0.8650 0.036 Uiso calc 1
C C124 0.64446(10) 1.2835(3) 0.78647(10) 0.0300(4) Uani d 1
F F124 0.69271(6) 1.44882(19) 0.77655(7) 0.0435(3) Uani d 1
C C125 0.63219(10) 1.0855(3) 0.74575(10) 0.0301(4) Uani d 1
H H125 0.6560 1.0644 0.7119 0.036 Uiso calc 1
C C126 0.58359(10) 0.9183(3) 0.75626(9) 0.0260(4) Uani d 1
H H126 0.5742 0.7839 0.7287 0.031 Uiso calc 1
P P1 0.41707(3) 0.20397(8) 0.60526(2) 0.02624(12) Uani d 1
O O2 0.38648(7) 0.3996(2) 0.65108(6) 0.0262(3) Uani d 1
O O3 0.33653(7) 0.14447(19) 0.54070(6) 0.0269(3) Uani d 1
O O4 0.45712(7) 0.3839(2) 0.56752(6) 0.0293(3) Uani d 1
C C31 0.29181(10) 0.3271(3) 0.49448(9) 0.0270(4) Uani d 1
H H31A 0.2717 0.4289 0.5227 0.032 Uiso calc 1
H H31B 0.2477 0.2601 0.4563 0.032 Uiso calc 1
C C32 0.34018(10) 0.4681(3) 0.46065(8) 0.0247(4) Uani d 1
C C33 0.41052(10) 0.5660(3) 0.52151(9) 0.0272(4) Uani d 1
H H33A 0.4426 0.6532 0.5008 0.033 Uiso calc 1
H H33B 0.3927 0.6710 0.5506 0.033 Uiso calc 1
C C34 0.36634(11) 0.3186(3) 0.40960(9) 0.0338(4) Uani d 1
H H34A 0.3974 0.1925 0.4362 0.051 Uiso calc 1
H H34B 0.3966 0.4105 0.3889 0.051 Uiso calc 1
H H34C 0.3214 0.2591 0.3717 0.051 Uiso calc 1
C C35 0.29039(12) 0.6694(3) 0.41909(10) 0.0378(5) Uani d 1
H H35A 0.3199 0.7601 0.3973 0.057 Uiso calc 1
H H35B 0.2754 0.7641 0.4518 0.057 Uiso calc 1
H H35C 0.2446 0.6105 0.3820 0.057 Uiso calc 1

loop_
_atom_site_aniso_label
_atom_site_aniso_U_11
_atom_site_aniso_U_22
_atom_site_aniso_U_33
_atom_site_aniso_U_12
_atom_site_aniso_U_13
_atom_site_aniso_U_23
C1 0.0179(8) 0.0223(8) 0.0214(8) 0.0023(6) 0.0050(6) 0.0006(6)
C2 0.0218(8) 0.0245(9) 0.0197(8) 0.0044(6) 0.0078(7) 0.0017(6)
C3 0.0235(9) 0.0243(9) 0.0248(8) 0.0000(7) 0.0058(7) -0.0044(7)
C4 0.0251(9) 0.0240(9) 0.0352(9) -0.0020(7) 0.0131(8) 0.0003(7)
C5 0.0400(11) 0.0440(12) 0.0377(10) -0.0083(9) 0.0223(9) 0.0023(9)
C6 0.0566(14) 0.0693(15) 0.0318(10) -0.0176(12) 0.0274(10) -0.0035(10)
C7 0.0543(14) 0.0670(15) 0.0287(10) -0.0202(11) 0.0222(10) -0.0149(10)
C8 0.0366(10) 0.0438(11) 0.0280(9) -0.0115(9) 0.0159(8) -0.0094(8)
C9 0.0196(8) 0.0301(9) 0.0223(8) 0.0024(7) 0.0074(7) -0.0004(7)
C10 0.0226(8) 0.0306(9) 0.0271(8) 0.0016(7) 0.0107(7) 0.0017(7)
C11 0.0224(8) 0.0232(8) 0.0204(8) 0.0037(6) 0.0071(7) -0.0005(6)
N12 0.0220(7) 0.0263(7) 0.0241(7) -0.0008(6) 0.0088(6) -0.0031(6)
C121 0.0196(8) 0.0233(8) 0.0228(8) 0.0026(6) 0.0043(7) -0.0005(7)
C122 0.0204(8) 0.0308(10) 0.0266(9) 0.0023(7) 0.0048(7) -0.0056(7)
C123 0.0227(9) 0.0238(9) 0.0373(10) 0.0027(7) 0.0016(8) -0.0044(8)
C124 0.0210(9) 0.0243(9) 0.0395(10) -0.0016(7) 0.0042(8) 0.0083(8)
F124 0.0348(6) 0.0318(6) 0.0615(8) -0.0075(5) 0.0142(6) 0.0086(5)
C125 0.0288(9) 0.0329(10) 0.0305(9) 0.0018(8) 0.0129(8) 0.0040(8)
C126 0.0280(9) 0.0239(9) 0.0255(8) 0.0009(7) 0.0089(7) -0.0023(7)
P1 0.0281(2) 0.0278(2) 0.0229(2) 0.00239(19) 0.00914(18) -0.00166(18)
O2 0.0367(7) 0.0246(6) 0.0189(6) -0.0019(5) 0.0118(5) -0.0021(5)
O3 0.0337(7) 0.0223(6) 0.0239(6) -0.0050(5) 0.0092(5) -0.0029(5)
O4 0.0225(6) 0.0387(7) 0.0270(6) -0.0026(5) 0.0092(5) -0.0019(5)
C31 0.0238(9) 0.0315(10) 0.0237(8) -0.0029(7) 0.0059(7) -0.0029(7)
C32 0.0289(9) 0.0258(9) 0.0202(8) -0.0040(7) 0.0096(7) -0.0042(7)
C33 0.0311(9) 0.0284(9) 0.0245(8) -0.0076(7) 0.0127(7) -0.0031(7)
C34 0.0400(11) 0.0401(11) 0.0238(9) -0.0042(9) 0.0143(8) -0.0083(8)
C35 0.0477(12) 0.0330(11) 0.0294(9) 0.0014(9) 0.0096(9) 0.0016(8)

loop_
_atom_type_symbol
_atom_type_description
_atom_type_scat_dispersion_real
_atom_type_scat_dispersion_imag
_atom_type_scat_source
C C 0.0033 0.0016 'International Tables Vol C Tables 4.2.6.8 and 6.1.1.4'
H H 0.0000 0.0000 'International Tables Vol C Tables 4.2.6.8 and 6.1.1.4'
N N 0.0061 0.0033 'International Tables Vol C Tables 4.2.6.8 and 6.1.1.4'
O O 0.0106 0.0060 'International Tables Vol C Tables 4.2.6.8 and 6.1.1.4'
F F 0.0171 0.0103 'International Tables Vol C Tables 4.2.6.8 and 6.1.1.4'
P P 0.1023 0.0942 'International Tables Vol C Tables 4.2.6.8 and 6.1.1.4'

loop_
_geom_angle_atom_site_label_1
_geom_angle_atom_site_label_2
_geom_angle_atom_site_label_3
_geom_angle
C2 C1 C9 118.02(15)
C2 C1 C11 117.04(14)
C9 C1 C11 124.85(14)
O2 C2 C1 118.08(14)
O2 C2 C3 119.20(14)
C1 C2 C3 122.71(15)
C4 C3 C2 119.39(16)
C4 C3 H3 120.3
C2 C3 H3 120.3
C3 C4 C10 121.18(16)
C3 C4 H4 119.4
C10 C4 H4 119.4
C6 C5 C10 121.11(18)
C6 C5 H5 119.4
C10 C5 H5 119.4
C5 C6 C7 119.46(18)
C5 C6 H6 120.3
C7 C6 H6 120.3
C8 C7 C6 121.49(19)
C8 C7 H7 119.3
C6 C7 H7 119.3
C7 C8 C9 120.68(18)
C7 C8 H8 119.7
C9 C8 H8 119.7
C8 C9 C10 117.75(15)
C8 C9 C1 123.49(16)
C10 C9 C1 118.76(15)
C4 C10 C5 120.70(17)
C4 C10 C9 119.82(15)
C5 C10 C9 119.48(16)
N12 C11 C1 124.98(15)
N12 C11 H11 117.5
C1 C11 H11 117.5
C11 N12 C121 117.67(14)
C122 C121 C126 118.57(16)
C122 C121 N12 118.25(15)
C126 C121 N12 123.11(15)
C123 C122 C121 120.98(17)
C123 C122 H122 119.5
C121 C122 H122 119.5
C124 C123 C122 118.44(16)
C124 C123 H123 120.8
C122 C123 H123 120.8
F124 C124 C125 118.72(17)
F124 C124 C123 118.63(16)
C125 C124 C123 122.63(17)
C124 C125 C126 118.48(17)
C124 C125 H125 120.8
C126 C125 H125 120.8
C125 C126 C121 120.85(16)
C125 C126 H126 119.6
C121 C126 H126 119.6
O4 P1 O3 102.37(6)
O4 P1 O2 96.35(6)
O3 P1 O2 100.59(6)
C2 O2 P1 121.02(10)
C31 O3 P1 119.93(10)
C33 O4 P1 119.75(10)
O3 C31 C32 112.32(13)
O3 C31 H31A 109.1
C32 C31 H31A 109.1
O3 C31 H31B 109.1
C32 C31 H31B 109.1
H31A C31 H31B 107.9
C31 C32 C33 108.34(13)
C31 C32 C35 108.27(14)
C33 C32 C35 108.46(14)
C31 C32 C34 110.82(14)
C33 C32 C34 110.69(14)
C35 C32 C34 110.18(14)
O4 C33 C32 111.58(13)
O4 C33 H33A 109.3
C32 C33 H33A 109.3
O4 C33 H33B 109.3
C32 C33 H33B 109.3
H33A C33 H33B 108.0
C32 C34 H34A 109.5
C32 C34 H34B 109.5
H34A C34 H34B 109.5
C32 C34 H34C 109.5
H34A C34 H34C 109.5
H34B C34 H34C 109.5
C32 C35 H35A 109.5
C32 C35 H35B 109.5
H35A C35 H35B 109.5
C32 C35 H35C 109.5
H35A C35 H35C 109.5
H35B C35 H35C 109.5

loop_
_geom_bond_atom_site_label_1
_geom_bond_atom_site_label_2
_geom_bond_distance
C1 C2 1.386(2)
C1 C9 1.442(2)
C1 C11 1.467(2)
C2 O2 1.3843(19)
C2 C3 1.407(2)
C3 C4 1.359(2)
C3 H3 0.9300
C4 C10 1.411(2)
C4 H4 0.9300
C5 C6 1.360(3)
C5 C10 1.417(2)
C5 H5 0.9300
C6 C7 1.399(3)
C6 H6 0.9300
C7 C8 1.370(3)
C7 H7 0.9300
C8 C9 1.416(2)
C8 H8 0.9300
C9 C10 1.427(2)
C11 N12 1.275(2)
C11 H11 0.9300
N12 C121 1.416(2)
C121 C122 1.394(2)
C121 C126 1.398(2)
C122 C123 1.380(2)
C122 H122 0.9300
C123 C124 1.376(3)
C123 H123 0.9300
C124 F124 1.365(2)
C124 C125 1.372(3)
C125 C126 1.382(2)
C125 H125 0.9300
C126 H126 0.9300
P1 O4 1.6046(13)
P1 O3 1.6096(12)
P1 O2 1.6678(12)
O3 C31 1.447(2)
O4 C33 1.455(2)
C31 C32 1.525(2)
C31 H31A 0.9700
C31 H31B 0.9700
C32 C33 1.527(2)
C32 C35 1.528(2)
C32 C34 1.531(2)
C33 H33A 0.9700
C33 H33B 0.9700
C34 H34A 0.9600
C34 H34B 0.9600
C34 H34C 0.9600
C35 H35A 0.9600
C35 H35B 0.9600
C35 H35C 0.9600

loop_
_geom_hbond_atom_site_label_D
_geom_hbond_atom_site_label_H
_geom_hbond_atom_site_label_A
_geom_hbond_site_symmetry_A
_geom_hbond_distance_DH
_geom_hbond_distance_HA
_geom_hbond_distance_DA
_geom_hbond_angle_DHA
C4 H4 Cg1 2_546 0.93 2.70 3.456(2) 140
C35 H35C Cg2 4_575 0.96 2.94 3.878(2) 167

loop_
_geom_torsion_atom_site_label_1
_geom_torsion_atom_site_label_2
_geom_torsion_atom_site_label_3
_geom_torsion_atom_site_label_4
_geom_torsion
C9 C1 C2 O2 178.35(14)
C11 C1 C2 O2 -4.8(2)
C9 C1 C2 C3 -1.5(2)
C11 C1 C2 C3 175.39(14)
O2 C2 C3 C4 178.58(15)
C1 C2 C3 C4 -1.6(2)
C2 C3 C4 C10 2.8(3)
C10 C5 C6 C7 1.0(3)
C5 C6 C7 C8 -1.5(4)
C6 C7 C8 C9 0.2(3)
C7 C8 C9 C10 1.6(3)
C7 C8 C9 C1 -178.70(19)
C2 C1 C9 C8 -176.40(16)
C11 C1 C9 C8 7.0(3)
C2 C1 C9 C10 3.3(2)
C11 C1 C9 C10 -173.29(15)
C3 C4 C10 C5 178.69(17)
C3 C4 C10 C9 -0.9(3)
C6 C5 C10 C4 -178.77(19)
C6 C5 C10 C9 0.8(3)
C8 C9 C10 C4 177.50(16)
C1 C9 C10 C4 -2.2(2)
C8 C9 C10 C5 -2.1(2)
C1 C9 C10 C5 178.22(16)
C2 C1 C11 N12 -160.05(16)
C9 C1 C11 N12 16.6(3)
C1 C11 N12 C121 174.38(14)
C11 N12 C121 C122 141.88(16)
C11 N12 C121 C126 -41.1(2)
C126 C121 C122 C123 2.4(2)
N12 C121 C122 C123 179.62(15)
C121 C122 C123 C124 -1.9(2)
C122 C123 C124 F124 -178.44(15)
C122 C123 C124 C125 0.0(3)
F124 C124 C125 C126 179.69(15)
C123 C124 C125 C126 1.3(3)
C124 C125 C126 C121 -0.7(3)
C122 C121 C126 C125 -1.1(2)
N12 C121 C126 C125 -178.18(15)
C1 C2 O2 P1 133.32(13)
C3 C2 O2 P1 -46.84(19)
O4 P1 O2 C2 -156.24(12)
O3 P1 O2 C2 99.87(12)
O4 P1 O3 C31 -42.49(13)
O2 P1 O3 C31 56.49(12)
O3 P1 O4 C33 43.33(12)
O2 P1 O4 C33 -59.01(12)
P1 O3 C31 C32 54.06(17)
O3 C31 C32 C33 -57.15(18)
O3 C31 C32 C35 -174.59(13)
O3 C31 C32 C34 64.47(18)
P1 O4 C33 C32 -55.56(16)
C31 C32 C33 O4 57.62(18)
C35 C32 C33 O4 174.93(14)
C34 C32 C33 O4 -64.08(18)
